data_7032656
loop_
_publ_author_name
'Dang, Liang'
'Guo, Jing'
'Song, Haibin'
'Liu, Binyuan'
'Wang, Baiquan'

_publ_section_title
;
 Synthesis, structures, and norbornene polymerization behavior of
 C(sp(3)), N-chelated palladacycles bearing o-aryloxide-N-heterocyclic
 carbene ligands.
;
_journal_issue 45
_journal_name_full 'Dalton transactions (Cambridge, England : 2003)'
_journal_page_first 17177
_journal_page_last 17183
_journal_paper_doi 10.1039/c4dt02198c
_journal_volume 43
_journal_year 2014
_chemical_formula_sum 'C37 H42 Cl3 N3 O Pd'
_chemical_formula_weight 757.49
_chemical_name_systematic
; 
 ? 
;
_space_group_IT_number 15
_symmetry_cell_setting monoclinic
_symmetry_space_group_name_Hall '-C 2yc'
_symmetry_space_group_name_H-M 'C 1 2/c 1'
_atom_sites_solution_hydrogens geom
_atom_sites_solution_primary direct
_atom_sites_solution_secondary difmap
_audit_creation_method SHELXL-97
_cell_angle_alpha 90.00
_cell_angle_beta 103.27(2)
_cell_angle_gamma 90.00
_cell_formula_units_Z 8
_cell_length_a 43.60(5)
_cell_length_b 8.783(9)
_cell_length_c 18.47(2)
_cell_measurement_reflns_used 10207
_cell_measurement_temperature 113(2)
_cell_measurement_theta_max 28.1
_cell_measurement_theta_min 1.3
_cell_volume 6884(13)
_computing_cell_refinement CrystalClear
_computing_data_collection CrystalClear
_computing_data_reduction CrystalClear
_computing_molecular_graphics 'Bruker SHELXTL'
_computing_publication_material 'CrystalStructure 3.8'
_computing_structure_refinement 'SHELXL-97 (Sheldrick, 1997)'
_computing_structure_solution 'SHELXS-97 (Sheldrick, 1990)'
_diffrn_ambient_temperature 113(2)
_diffrn_detector_area_resol_mean 14.22
_diffrn_measured_fraction_theta_full 0.991
_diffrn_measured_fraction_theta_max 0.991
_diffrn_measurement_device_type 'Rigaku Saturn724 CCD'
_diffrn_measurement_method '\w and \f scans'
_diffrn_radiation_monochromator multilayer
_diffrn_radiation_source 'rotating anode'
_diffrn_radiation_type MoK\a
_diffrn_radiation_wavelength 0.71073
_diffrn_reflns_av_R_equivalents 0.0395
_diffrn_reflns_av_sigmaI/netI 0.0500
_diffrn_reflns_limit_h_max 57
_diffrn_reflns_limit_h_min -51
_diffrn_reflns_limit_k_max 9
_diffrn_reflns_limit_k_min -11
_diffrn_reflns_limit_l_max 20
_diffrn_reflns_limit_l_min -24
_diffrn_reflns_number 24551
_diffrn_reflns_theta_full 27.98
_diffrn_reflns_theta_max 27.98
_diffrn_reflns_theta_min 2.25
_diffrn_standards_decay_% 0
_diffrn_standards_interval_count 0
_diffrn_standards_interval_time 0
_diffrn_standards_number 0
_exptl_absorpt_coefficient_mu 0.806
_exptl_absorpt_correction_T_max 0.9095
_exptl_absorpt_correction_T_min 0.8554
_exptl_absorpt_correction_type multi-scan
_exptl_absorpt_process_details CrystalClear
_exptl_crystal_colour Colorless
_exptl_crystal_density_diffrn 1.461
_exptl_crystal_density_method 'not measured'
_exptl_crystal_description Prism
_exptl_crystal_F_000 3120
_exptl_crystal_size_max 0.20
_exptl_crystal_size_mid 0.18
_exptl_crystal_size_min 0.12
_refine_diff_density_max 1.171
_refine_diff_density_min -2.096
_refine_diff_density_rms 0.156
_refine_ls_extinction_method none
_refine_ls_goodness_of_fit_ref 0.980
_refine_ls_hydrogen_treatment constr
_refine_ls_matrix_type full
_refine_ls_number_parameters 433
_refine_ls_number_reflns 8239
_refine_ls_number_restraints 84
_refine_ls_restrained_S_all 0.991
_refine_ls_R_factor_all 0.0726
_refine_ls_R_factor_gt 0.0645
_refine_ls_shift/su_max 0.002
_refine_ls_shift/su_mean 0.000
_refine_ls_structure_factor_coef Fsqd
_refine_ls_weighting_details 'calc w=1/[\s^2^(Fo^2^)+(0.1401P)^2^+36.5811P] where P=(Fo^2^+2Fc^2^)/3'
_refine_ls_weighting_scheme calc
_refine_ls_wR_factor_gt 0.2005
_refine_ls_wR_factor_ref 0.2087
_reflns_number_gt 6993
_reflns_number_total 8239
_reflns_threshold_expression >2sigma(I)
_cod_data_source_file c4dt02198c2.cif
_cod_data_source_block m111124b1
_cod_depositor_comments
;
The following automatic conversions were performed:

'_symmetry_cell_setting' value 'Monoclinic' changed to 'monoclinic'
according to
/usr/data/users/saulius/crontab/automatic-downloads/rss-feeds/RSC/lib/dictionaries/cif_core.dic
dictionary named 'cif_core.dic' version 2.4.2 from 2011-04-26.

Automatic conversion script
Id: cif_fix_values 2827 2014-09-09 07:05:25Z andrius 

 Adding full bibliography for 7032656--7032659.cif.
;
_cod_original_cell_volume 6886(13)
_cod_original_sg_symbol_H-M C2/c
_cod_database_code 7032656

loop_
_symmetry_equiv_pos_as_xyz
'x, y, z'
'-x, y, -z+1/2'
'x+1/2, y+1/2, z'
'-x+1/2, y+1/2, -z+1/2'
'-x, -y, -z'
'x, -y, z-1/2'
'-x+1/2, -y+1/2, -z'
'x+1/2, -y+1/2, z-1/2'

loop_
_atom_site_label
_atom_site_type_symbol
_atom_site_fract_x
_atom_site_fract_y
_atom_site_fract_z
_atom_site_U_iso_or_equiv
_atom_site_adp_type
_atom_site_occupancy
_atom_site_symmetry_multiplicity
_atom_site_calc_flag
_atom_site_refinement_flags
_atom_site_disorder_assembly
_atom_site_disorder_group
Pd1 Pd 0.398453(7) 0.68847(3) 0.868630(18) 0.01965(14) Uani 1 1 d . . .
O1 O 0.36100(7) 0.6216(4) 0.78365(18) 0.0249(6) Uani 1 1 d . . .
N1 N 0.38024(9) 0.5743(4) 0.9466(2) 0.0265(8) Uani 1 1 d . . .
N2 N 0.39937(9) 0.8175(4) 0.7226(2) 0.0236(8) Uani 1 1 d . . .
N3 N 0.44704(9) 0.7942(4) 0.7843(2) 0.0215(7) Uani 1 1 d . . .
C1 C 0.36558(10) 0.8229(5) 0.7006(3) 0.0241(9) Uani 1 1 d . . .
C2 C 0.34807(10) 0.7203(5) 0.7328(3) 0.0237(9) Uani 1 1 d . . .
C3 C 0.31440(11) 0.7281(6) 0.7057(3) 0.0287(10) Uani 1 1 d . . .
C4 C 0.30223(12) 0.8306(6) 0.6502(3) 0.0344(12) Uani 1 1 d . . .
H4A H 0.2801 0.8309 0.6311 0.041 Uiso 1 1 calc R . .
C5 C 0.32015(12) 0.9343(6) 0.6200(3) 0.0359(11) Uani 1 1 d . A .
C6 C 0.35231(12) 0.9305(6) 0.6471(3) 0.0323(10) Uani 1 1 d . . .
H6A H 0.3654 1.0009 0.6293 0.039 Uiso 1 1 calc R . .
C7 C 0.29334(11) 0.6261(7) 0.7404(3) 0.0382(12) Uani 1 1 d . . .
C8 C 0.30129(15) 0.4586(7) 0.7323(4) 0.0547(17) Uani 1 1 d . . .
H8A H 0.2987 0.4340 0.6795 0.082 Uiso 1 1 calc R . .
H8B H 0.2871 0.3949 0.7536 0.082 Uiso 1 1 calc R . .
H8C H 0.3231 0.4395 0.7587 0.082 Uiso 1 1 calc R . .
C9 C 0.29708(14) 0.6709(8) 0.8231(4) 0.0466(15) Uani 1 1 d . . .
H9A H 0.2916 0.7786 0.8263 0.070 Uiso 1 1 calc R . .
H9B H 0.3189 0.6543 0.8500 0.070 Uiso 1 1 calc R . .
H9C H 0.2830 0.6082 0.8452 0.070 Uiso 1 1 calc R . .
C10 C 0.25838(13) 0.6439(10) 0.7036(4) 0.0621(19) Uani 1 1 d . . .
H10A H 0.2548 0.6164 0.6509 0.093 Uiso 1 1 calc R . .
H10B H 0.2520 0.7498 0.7080 0.093 Uiso 1 1 calc R . .
H10C H 0.2460 0.5768 0.7282 0.093 Uiso 1 1 calc R . .
C11 C 0.30374(13) 1.0496(6) 0.5622(3) 0.0522(17) Uani 1 1 d D . .
C12 C 0.2754(3) 1.1204(12) 0.5942(6) 0.042(2) Uani 0.50 1 d PDU A 1
H12A H 0.2657 1.0398 0.6181 0.064 Uiso 0.50 1 calc PR A 1
H12B H 0.2596 1.1646 0.5533 0.064 Uiso 0.50 1 calc PR A 1
H12C H 0.2838 1.1997 0.6307 0.064 Uiso 0.50 1 calc PR A 1
C13 C 0.2793(4) 0.977(3) 0.5001(9) 0.048(5) Uani 0.50 1 d PDU A 1
H13A H 0.2899 0.9199 0.4673 0.072 Uiso 0.50 1 calc PR A 1
H13B H 0.2661 1.0566 0.4714 0.072 Uiso 0.50 1 calc PR A 1
H13C H 0.2661 0.9078 0.5213 0.072 Uiso 0.50 1 calc PR A 1
C14 C 0.3227(3) 1.1872(10) 0.5558(7) 0.040(2) Uani 0.50 1 d PDU A 1
H14A H 0.3410 1.1583 0.5362 0.060 Uiso 0.50 1 calc PR A 1
H14B H 0.3300 1.2336 0.6050 0.060 Uiso 0.50 1 calc PR A 1
H14C H 0.3098 1.2604 0.5221 0.060 Uiso 0.50 1 calc PR A 1
C12' C 0.2984(4) 1.1968(12) 0.5963(8) 0.059(3) Uani 0.50 1 d PDU A 2
H12D H 0.3167 1.2629 0.5990 0.088 Uiso 0.50 1 calc PR A 2
H12E H 0.2953 1.1789 0.6465 0.088 Uiso 0.50 1 calc PR A 2
H12F H 0.2796 1.2458 0.5660 0.088 Uiso 0.50 1 calc PR A 2
C13' C 0.2872(4) 0.971(2) 0.4913(8) 0.035(3) Uani 0.50 1 d PDU A 2
H13D H 0.3029 0.9249 0.4677 0.053 Uiso 0.50 1 calc PR A 2
H13E H 0.2748 1.0459 0.4574 0.053 Uiso 0.50 1 calc PR A 2
H13F H 0.2733 0.8919 0.5027 0.053 Uiso 0.50 1 calc PR A 2
C14' C 0.3285(3) 1.1095(16) 0.5173(7) 0.060(3) Uani 0.50 1 d PDU A 2
H14D H 0.3417 1.0247 0.5082 0.090 Uiso 0.50 1 calc PR A 2
H14E H 0.3418 1.1882 0.5464 0.090 Uiso 0.50 1 calc PR A 2
H14F H 0.3172 1.1525 0.4697 0.090 Uiso 0.50 1 calc PR A 2
C15 C 0.41885(11) 0.8489(6) 0.6743(3) 0.0312(10) Uani 1 1 d . . .
H15A H 0.4122 0.8762 0.6233 0.037 Uiso 1 1 calc R . .
C16 C 0.44856(11) 0.8337(6) 0.7127(3) 0.0292(10) Uani 1 1 d . . .
H16A H 0.4671 0.8474 0.6946 0.035 Uiso 1 1 calc R . .
C17 C 0.41672(10) 0.7821(5) 0.7910(2) 0.0211(8) Uani 1 1 d . . .
C18 C 0.47462(9) 0.7671(5) 0.8419(2) 0.0198(8) Uani 1 1 d . . .
C19 C 0.48570(11) 0.6193(5) 0.8550(3) 0.0246(9) Uani 1 1 d . . .
C20 C 0.51276(12) 0.5966(5) 0.9107(3) 0.0298(10) Uani 1 1 d . . .
H20A H 0.5209 0.4965 0.9207 0.036 Uiso 1 1 calc R . .
C21 C 0.52811(11) 0.7177(6) 0.9519(3) 0.0281(10) Uani 1 1 d . . .
C22 C 0.51616(10) 0.8637(5) 0.9371(2) 0.0226(8) Uani 1 1 d . . .
H22A H 0.5265 0.9463 0.9659 0.027 Uiso 1 1 calc R . .
C23 C 0.48943(9) 0.8921(5) 0.8815(2) 0.0198(8) Uani 1 1 d . . .
C24 C 0.47719(11) 1.0506(5) 0.8645(3) 0.0262(9) Uani 1 1 d . . .
H24A H 0.4906 1.1224 0.8983 0.039 Uiso 1 1 calc R . .
H24B H 0.4556 1.0570 0.8712 0.039 Uiso 1 1 calc R . .
H24C H 0.4774 1.0762 0.8130 0.039 Uiso 1 1 calc R . .
C25 C 0.46921(13) 0.4871(6) 0.8107(3) 0.0361(11) Uani 1 1 d . . .
H25A H 0.4804 0.3927 0.8282 0.054 Uiso 1 1 calc R . .
H25B H 0.4689 0.5020 0.7579 0.054 Uiso 1 1 calc R . .
H25C H 0.4475 0.4806 0.8170 0.054 Uiso 1 1 calc R . .
C26 C 0.55805(13) 0.6904(7) 1.0096(3) 0.0421(14) Uani 1 1 d . . .
H26A H 0.5658 0.7872 1.0332 0.063 Uiso 1 1 calc R . .
H26B H 0.5739 0.6463 0.9859 0.063 Uiso 1 1 calc R . .
H26C H 0.5539 0.6199 1.0473 0.063 Uiso 1 1 calc R . .
C27 C 0.43088(11) 0.7606(6) 0.9596(2) 0.0268(9) Uani 1 1 d . . .
H27A H 0.4514 0.7106 0.9617 0.032 Uiso 1 1 calc R . .
H27B H 0.4338 0.8721 0.9573 0.032 Uiso 1 1 calc R . .
C28 C 0.41883(11) 0.7193(5) 1.0279(3) 0.0277(9) Uani 1 1 d . . .
C29 C 0.43131(13) 0.7699(7) 1.0988(3) 0.0349(11) Uani 1 1 d . . .
H29A H 0.4479 0.8425 1.1074 0.042 Uiso 1 1 calc R . .
C30 C 0.41954(14) 0.7145(7) 1.1594(3) 0.0413(13) Uani 1 1 d . . .
H30A H 0.4284 0.7518 1.2080 0.050 Uiso 1 1 calc R . .
C31 C 0.39577(14) 0.6086(7) 1.1499(3) 0.0438(14) Uani 1 1 d . . .
H31A H 0.3886 0.5718 1.1916 0.053 Uiso 1 1 calc R . .
C32 C 0.38223(12) 0.5557(6) 1.0789(3) 0.0361(12) Uani 1 1 d . . .
C33 C 0.35707(13) 0.4509(6) 1.0615(4) 0.0434(14) Uani 1 1 d . . .
H33A H 0.3484 0.4100 1.1000 0.052 Uiso 1 1 calc R . .
C34 C 0.34535(13) 0.4089(6) 0.9906(4) 0.0419(13) Uani 1 1 d . . .
H34A H 0.3289 0.3354 0.9793 0.050 Uiso 1 1 calc R . .
C35 C 0.35742(12) 0.4737(6) 0.9330(3) 0.0342(11) Uani 1 1 d . . .
H35A H 0.3488 0.4438 0.8831 0.041 Uiso 1 1 calc R . .
C36 C 0.39328(11) 0.6145(5) 1.0182(3) 0.0273(9) Uani 1 1 d . . .
Cl1 Cl 0.38500(4) 0.18440(18) 0.81139(10) 0.0542(4) Uani 1 1 d U . .
Cl2 Cl 0.32403(6) 0.1049(3) 0.82635(16) 0.0898(7) Uani 1 1 d U . .
Cl3 Cl 0.37121(13) 0.0528(6) 0.9474(3) 0.1754(19) Uani 1 1 d U . .
C37 C 0.36229(17) 0.0642(8) 0.8542(4) 0.0565(17) Uani 1 1 d . . .
H37A H 0.3650 -0.0408 0.8356 0.068 Uiso 1 1 calc R . .

loop_
_atom_site_aniso_label
_atom_site_aniso_U_11
_atom_site_aniso_U_22
_atom_site_aniso_U_33
_atom_site_aniso_U_23
_atom_site_aniso_U_13
_atom_site_aniso_U_12
Pd1 0.0177(2) 0.0211(2) 0.0208(2) 0.00261(11) 0.00582(13) -0.00146(10)
O1 0.0209(14) 0.0248(15) 0.0281(17) -0.0023(13) 0.0037(12) -0.0029(12)
N1 0.0234(18) 0.0237(18) 0.035(2) 0.0092(16) 0.0111(16) 0.0013(14)
N2 0.0199(18) 0.031(2) 0.0188(19) 0.0027(14) 0.0017(14) -0.0028(14)
N3 0.0193(17) 0.0285(19) 0.0168(18) 0.0031(14) 0.0041(14) -0.0021(13)
C1 0.020(2) 0.028(2) 0.021(2) -0.0040(16) -0.0021(16) 0.0010(16)
C2 0.021(2) 0.0231(19) 0.025(2) -0.0090(17) 0.0012(17) -0.0003(16)
C3 0.021(2) 0.033(2) 0.031(2) -0.015(2) 0.0034(18) 0.0011(18)
C4 0.024(2) 0.038(3) 0.034(3) -0.016(2) -0.009(2) 0.0053(19)
C5 0.032(2) 0.035(3) 0.032(3) -0.007(2) -0.013(2) 0.003(2)
C6 0.034(2) 0.031(2) 0.025(2) -0.0014(19) -0.0065(19) -0.003(2)
C7 0.019(2) 0.052(3) 0.044(3) -0.013(3) 0.008(2) -0.005(2)
C8 0.043(3) 0.041(3) 0.080(5) -0.013(3) 0.015(3) -0.020(3)
C9 0.031(3) 0.062(4) 0.051(4) -0.003(3) 0.017(3) 0.006(2)
C10 0.020(3) 0.096(5) 0.069(5) -0.008(4) 0.007(3) -0.008(3)
C11 0.050(3) 0.038(3) 0.050(4) -0.002(3) -0.027(3) 0.008(3)
C12 0.055(6) 0.029(5) 0.039(5) 0.000(4) 0.003(4) 0.018(4)
C13 0.048(8) 0.059(7) 0.033(6) -0.002(5) 0.003(6) 0.003(7)
C14 0.040(5) 0.036(5) 0.043(5) -0.001(4) 0.004(4) 0.007(4)
C12' 0.066(6) 0.056(6) 0.053(6) 0.002(5) 0.012(5) 0.019(5)
C13' 0.034(6) 0.044(6) 0.026(5) -0.003(4) 0.003(5) 0.008(5)
C14' 0.059(6) 0.048(6) 0.057(6) 0.024(5) -0.021(5) -0.003(5)
C15 0.028(2) 0.047(3) 0.018(2) 0.006(2) 0.0038(18) -0.003(2)
C16 0.028(2) 0.042(3) 0.019(2) 0.0054(19) 0.0074(18) -0.0050(19)
C17 0.0203(19) 0.0231(19) 0.018(2) 0.0008(16) 0.0017(16) -0.0035(15)
C18 0.0166(18) 0.026(2) 0.0173(19) 0.0020(16) 0.0042(15) 0.0012(15)
C19 0.028(2) 0.023(2) 0.024(2) 0.0001(17) 0.0080(17) 0.0017(17)
C20 0.035(2) 0.029(2) 0.025(2) 0.0043(18) 0.0065(19) 0.0108(19)
C21 0.026(2) 0.039(2) 0.020(2) 0.0023(18) 0.0051(17) 0.0110(19)
C22 0.0218(19) 0.029(2) 0.018(2) -0.0031(17) 0.0060(16) -0.0008(16)
C23 0.0172(18) 0.024(2) 0.0193(19) 0.0000(16) 0.0071(15) 0.0005(15)
C24 0.029(2) 0.023(2) 0.027(2) 0.0005(17) 0.0067(18) 0.0018(17)
C25 0.044(3) 0.025(2) 0.038(3) -0.002(2) 0.007(2) -0.005(2)
C26 0.032(3) 0.062(4) 0.026(3) -0.004(2) -0.006(2) 0.020(2)
C27 0.026(2) 0.037(2) 0.017(2) 0.0034(18) 0.0042(17) -0.0074(19)
C28 0.029(2) 0.030(2) 0.024(2) 0.0100(18) 0.0067(18) 0.0050(18)
C29 0.036(3) 0.044(3) 0.025(2) 0.008(2) 0.009(2) 0.008(2)
C30 0.043(3) 0.055(3) 0.027(3) 0.010(2) 0.012(2) 0.013(3)
C31 0.048(3) 0.056(3) 0.033(3) 0.020(3) 0.021(2) 0.019(3)
C32 0.036(3) 0.035(3) 0.042(3) 0.020(2) 0.019(2) 0.013(2)
C33 0.041(3) 0.040(3) 0.058(4) 0.026(3) 0.029(3) 0.009(2)
C34 0.039(3) 0.030(3) 0.062(4) 0.018(2) 0.024(3) -0.003(2)
C35 0.029(2) 0.030(2) 0.045(3) 0.008(2) 0.013(2) -0.0036(19)
C36 0.028(2) 0.027(2) 0.030(2) 0.0117(18) 0.0123(18) 0.0090(18)
Cl1 0.0571(10) 0.0554(9) 0.0508(10) 0.0022(7) 0.0137(8) -0.0013(7)
Cl2 0.0700(13) 0.0914(16) 0.1038(19) 0.0022(14) 0.0111(12) -0.0064(12)
Cl3 0.217(4) 0.160(4) 0.179(4) 0.000(3) 0.107(4) -0.010(3)
C37 0.061(4) 0.059(4) 0.056(4) 0.009(3) 0.025(3) 0.020(3)

loop_
_atom_type_symbol
_atom_type_description
_atom_type_scat_dispersion_real
_atom_type_scat_dispersion_imag
_atom_type_scat_source
C C 0.0033 0.0016 'International Tables Vol C Tables 4.2.6.8 and 6.1.1.4'
H H 0.0000 0.0000 'International Tables Vol C Tables 4.2.6.8 and 6.1.1.4'
N N 0.0061 0.0033 'International Tables Vol C Tables 4.2.6.8 and 6.1.1.4'
O O 0.0106 0.0060 'International Tables Vol C Tables 4.2.6.8 and 6.1.1.4'
Cl Cl 0.1484 0.1585 'International Tables Vol C Tables 4.2.6.8 and 6.1.1.4'
Pd Pd -0.9988 1.0072 'International Tables Vol C Tables 4.2.6.8 and 6.1.1.4'

loop_
_geom_angle_atom_site_label_1
_geom_angle_atom_site_label_2
_geom_angle_atom_site_label_3
_geom_angle
C17 Pd1 C27 98.70(19)
C17 Pd1 N1 175.48(17)
C27 Pd1 N1 83.09(19)
C17 Pd1 O1 86.94(17)
C27 Pd1 O1 172.50(16)
N1 Pd1 O1 91.65(16)
C2 O1 Pd1 119.4(3)
C35 N1 C36 119.4(4)
C35 N1 Pd1 126.3(4)
C36 N1 Pd1 114.3(3)
C17 N2 C15 110.6(4)
C17 N2 C1 126.2(4)
C15 N2 C1 123.2(4)
C17 N3 C16 111.5(4)
C17 N3 C18 126.0(4)
C16 N3 C18 122.4(4)
C6 C1 C2 124.1(4)
C6 C1 N2 117.1(4)
C2 C1 N2 118.8(4)
O1 C2 C1 123.1(4)
O1 C2 C3 121.2(4)
C1 C2 C3 115.7(4)
C4 C3 C2 118.6(5)
C4 C3 C7 122.0(4)
C2 C3 C7 119.3(5)
C3 C4 C5 124.7(5)
C3 C4 H4A 117.7
C5 C4 H4A 117.7
C6 C5 C4 117.1(5)
C6 C5 C11 123.0(5)
C4 C5 C11 119.8(5)
C5 C6 C1 119.8(5)
C5 C6 H6A 120.1
C1 C6 H6A 120.1
C3 C7 C8 110.7(4)
C3 C7 C10 112.8(5)
C8 C7 C10 106.3(5)
C3 C7 C9 109.1(4)
C8 C7 C9 111.5(6)
C10 C7 C9 106.4(5)
C7 C8 H8A 109.5
C7 C8 H8B 109.5
H8A C8 H8B 109.5
C7 C8 H8C 109.5
H8A C8 H8C 109.5
H8B C8 H8C 109.5
C7 C9 H9A 109.5
C7 C9 H9B 109.5
H9A C9 H9B 109.5
C7 C9 H9C 109.5
H9A C9 H9C 109.5
H9B C9 H9C 109.5
C7 C10 H10A 109.5
C7 C10 H10B 109.5
H10A C10 H10B 109.5
C7 C10 H10C 109.5
H10A C10 H10C 109.5
H10B C10 H10C 109.5
C12' C11 C14 57.9(8)
C12' C11 C13' 132.7(11)
C14 C11 C13' 117.8(11)
C12' C11 C13 122.5(12)
C14 C11 C13 126.2(12)
C13' C11 C13 15.9(11)
C12' C11 C5 112.1(7)
C14 C11 C5 114.5(6)
C13' C11 C5 111.0(10)
C13 C11 C5 112.7(11)
C12' C11 C14' 97.2(9)
C14 C11 C14' 40.0(7)
C13' C11 C14' 86.8(10)
C13 C11 C14' 100.8(10)
C5 C11 C14' 108.6(6)
C12' C11 C12 45.4(8)
C14 C11 C12 101.7(7)
C13' C11 C12 104.0(8)
C13 C11 C12 88.6(9)
C5 C11 C12 105.9(6)
C14' C11 C12 137.0(8)
C11 C12 H12A 109.5
C11 C12 H12B 109.5
H12A C12 H12B 109.5
C11 C12 H12C 109.5
H12A C12 H12C 109.5
H12B C12 H12C 109.5
C11 C13 H13A 109.5
C11 C13 H13B 109.5
H13A C13 H13B 109.5
C11 C13 H13C 109.5
H13A C13 H13C 109.5
H13B C13 H13C 109.5
C11 C14 H14A 109.5
C11 C14 H14B 109.5
H14A C14 H14B 109.5
C11 C14 H14C 109.5
H14A C14 H14C 109.5
H14B C14 H14C 109.5
C11 C12' H12D 109.5
C11 C12' H12E 109.5
H12D C12' H12E 109.5
C11 C12' H12F 109.5
H12D C12' H12F 109.5
H12E C12' H12F 109.5
C11 C13' H13D 109.5
C11 C13' H13E 109.5
H13D C13' H13E 109.5
C11 C13' H13F 109.5
H13D C13' H13F 109.5
H13E C13' H13F 109.5
C11 C14' H14D 109.5
C11 C14' H14E 109.5
H14D C14' H14E 109.5
C11 C14' H14F 109.5
H14D C14' H14F 109.5
H14E C14' H14F 109.5
C16 C15 N2 107.4(4)
C16 C15 H15A 126.3
N2 C15 H15A 126.3
C15 C16 N3 106.3(4)
C15 C16 H16A 126.8
N3 C16 H16A 126.8
N2 C17 N3 104.2(4)
N2 C17 Pd1 122.9(3)
N3 C17 Pd1 131.4(3)
C19 C18 C23 123.0(4)
C19 C18 N3 119.0(4)
C23 C18 N3 118.0(4)
C18 C19 C20 117.8(4)
C18 C19 C25 121.6(4)
C20 C19 C25 120.7(4)
C21 C20 C19 121.1(4)
C21 C20 H20A 119.5
C19 C20 H20A 119.5
C22 C21 C20 119.3(4)
C22 C21 C26 120.8(5)
C20 C21 C26 119.9(5)
C21 C22 C23 121.7(4)
C21 C22 H22A 119.2
C23 C22 H22A 119.2
C22 C23 C18 117.1(4)
C22 C23 C24 121.3(4)
C18 C23 C24 121.5(4)
C23 C24 H24A 109.5
C23 C24 H24B 109.5
H24A C24 H24B 109.5
C23 C24 H24C 109.5
H24A C24 H24C 109.5
H24B C24 H24C 109.5
C19 C25 H25A 109.5
C19 C25 H25B 109.5
H25A C25 H25B 109.5
C19 C25 H25C 109.5
H25A C25 H25C 109.5
H25B C25 H25C 109.5
C21 C26 H26A 109.5
C21 C26 H26B 109.5
H26A C26 H26B 109.5
C21 C26 H26C 109.5
H26A C26 H26C 109.5
H26B C26 H26C 109.5
C28 C27 Pd1 107.8(3)
C28 C27 H27A 110.2
Pd1 C27 H27A 110.2
C28 C27 H27B 110.2
Pd1 C27 H27B 110.2
H27A C27 H27B 108.5
C29 C28 C36 117.2(4)
C29 C28 C27 125.4(5)
C36 C28 C27 117.4(4)
C28 C29 C30 120.4(6)
C28 C29 H29A 119.8
C30 C29 H29A 119.8
C31 C30 C29 122.0(6)
C31 C30 H30A 119.0
C29 C30 H30A 119.0
C30 C31 C32 119.5(5)
C30 C31 H31A 120.3
C32 C31 H31A 120.3
C31 C32 C33 124.9(5)
C31 C32 C36 118.6(5)
C33 C32 C36 116.4(5)
C34 C33 C32 120.2(5)
C34 C33 H33A 119.9
C32 C33 H33A 119.9
C33 C34 C35 120.0(5)
C33 C34 H34A 120.0
C35 C34 H34A 120.0
N1 C35 C34 121.7(5)
N1 C35 H35A 119.2
C34 C35 H35A 119.2
N1 C36 C32 122.2(5)
N1 C36 C28 115.5(4)
C32 C36 C28 122.3(5)
Cl2 C37 Cl3 108.0(4)
Cl2 C37 Cl1 111.1(4)
Cl3 C37 Cl1 118.4(5)
Cl2 C37 H37A 106.2
Cl3 C37 H37A 106.2
Cl1 C37 H37A 106.2

loop_
_geom_bond_atom_site_label_1
_geom_bond_atom_site_label_2
_geom_bond_distance
Pd1 C17 1.973(5)
Pd1 C27 2.033(5)
Pd1 N1 2.059(4)
Pd1 O1 2.073(3)
O1 C2 1.307(6)
N1 C35 1.311(6)
N1 C36 1.360(7)
N2 C17 1.351(6)
N2 C15 1.394(6)
N2 C1 1.436(6)
N3 C17 1.360(6)
N3 C16 1.383(6)
N3 C18 1.431(6)
C1 C6 1.394(7)
C1 C2 1.399(7)
C2 C3 1.440(6)
C3 C4 1.375(8)
C3 C7 1.525(8)
C4 C5 1.398(8)
C4 H4A 0.9500
C5 C6 1.377(7)
C5 C11 1.526(7)
C6 H6A 0.9500
C7 C8 1.527(9)
C7 C10 1.528(8)
C7 C9 1.550(9)
C8 H8A 0.9800
C8 H8B 0.9800
C8 H8C 0.9800
C9 H9A 0.9800
C9 H9B 0.9800
C9 H9C 0.9800
C10 H10A 0.9800
C10 H10B 0.9800
C10 H10C 0.9800
C11 C12' 1.480(9)
C11 C14 1.485(8)
C11 C13' 1.508(9)
C11 C13 1.515(9)
C11 C14' 1.594(9)
C11 C12 1.611(8)
C12 H12A 0.9800
C12 H12B 0.9800
C12 H12C 0.9800
C13 H13A 0.9800
C13 H13B 0.9800
C13 H13C 0.9800
C14 H14A 0.9800
C14 H14B 0.9800
C14 H14C 0.9800
C12' H12D 0.9800
C12' H12E 0.9800
C12' H12F 0.9800
C13' H13D 0.9800
C13' H13E 0.9800
C13' H13F 0.9800
C14' H14D 0.9800
C14' H14E 0.9800
C14' H14F 0.9800
C15 C16 1.333(7)
C15 H15A 0.9500
C16 H16A 0.9500
C18 C19 1.387(6)
C18 C23 1.393(6)
C19 C20 1.391(7)
C19 C25 1.505(7)
C20 C21 1.387(7)
C20 H20A 0.9500
C21 C22 1.387(7)
C21 C26 1.503(7)
C22 C23 1.389(6)
C22 H22A 0.9500
C23 C24 1.498(6)
C24 H24A 0.9800
C24 H24B 0.9800
C24 H24C 0.9800
C25 H25A 0.9800
C25 H25B 0.9800
C25 H25C 0.9800
C26 H26A 0.9800
C26 H26B 0.9800
C26 H26C 0.9800
C27 C28 1.517(6)
C27 H27A 0.9900
C27 H27B 0.9900
C28 C29 1.373(7)
C28 C36 1.424(7)
C29 C30 1.421(7)
C29 H29A 0.9500
C30 C31 1.374(9)
C30 H30A 0.9500
C31 C32 1.390(9)
C31 H31A 0.9500
C32 C33 1.411(8)
C32 C36 1.416(6)
C33 C34 1.343(9)
C33 H33A 0.9500
C34 C35 1.411(7)
C34 H34A 0.9500
C35 H35A 0.9500
Cl1 C37 1.755(7)
Cl2 C37 1.668(7)
Cl3 C37 1.680(9)
C37 H37A 1.0000

loop_
_geom_torsion_atom_site_label_1
_geom_torsion_atom_site_label_2
_geom_torsion_atom_site_label_3
_geom_torsion_atom_site_label_4
_geom_torsion
C17 Pd1 O1 C2 -47.0(3)
C27 Pd1 O1 C2 92.0(13)
N1 Pd1 O1 C2 137.3(3)
C17 Pd1 N1 C35 -58(2)
C27 Pd1 N1 C35 -172.1(4)
O1 Pd1 N1 C35 13.3(4)
C17 Pd1 N1 C36 124(2)
C27 Pd1 N1 C36 10.0(3)
O1 Pd1 N1 C36 -164.6(3)
C17 N2 C1 C6 147.0(5)
C15 N2 C1 C6 -33.2(6)
C17 N2 C1 C2 -33.8(6)
C15 N2 C1 C2 146.0(5)
Pd1 O1 C2 C1 42.3(5)
Pd1 O1 C2 C3 -138.6(3)
C6 C1 C2 O1 -179.1(4)
N2 C1 C2 O1 1.8(6)
C6 C1 C2 C3 1.7(7)
N2 C1 C2 C3 -177.4(4)
O1 C2 C3 C4 -177.7(4)
C1 C2 C3 C4 1.5(6)
O1 C2 C3 C7 3.9(6)
C1 C2 C3 C7 -176.9(4)
C2 C3 C4 C5 -3.1(7)
C7 C3 C4 C5 175.3(5)
C3 C4 C5 C6 1.3(8)
C3 C4 C5 C11 -176.0(5)
C4 C5 C6 C1 2.0(7)
C11 C5 C6 C1 179.2(5)
C2 C1 C6 C5 -3.6(7)
N2 C1 C6 C5 175.6(4)
C4 C3 C7 C8 122.7(6)
C2 C3 C7 C8 -59.0(6)
C4 C3 C7 C10 3.7(7)
C2 C3 C7 C10 -177.9(5)
C4 C3 C7 C9 -114.3(5)
C2 C3 C7 C9 64.1(6)
C6 C5 C11 C12' -83.3(10)
C4 C5 C11 C12' 93.9(9)
C6 C5 C11 C14 -19.7(9)
C4 C5 C11 C14 157.4(7)
C6 C5 C11 C13' 116.7(9)
C4 C5 C11 C13' -66.1(10)
C6 C5 C11 C13 133.7(9)
C4 C5 C11 C13 -49.1(11)
C6 C5 C11 C14' 22.9(9)
C4 C5 C11 C14' -159.9(7)
C6 C5 C11 C12 -131.0(7)
C4 C5 C11 C12 46.2(7)
C17 N2 C15 C16 -0.3(6)
C1 N2 C15 C16 179.9(4)
N2 C15 C16 N3 -0.4(6)
C17 N3 C16 C15 0.9(6)
C18 N3 C16 C15 179.6(4)
C15 N2 C17 N3 0.8(5)
C1 N2 C17 N3 -179.3(4)
C15 N2 C17 Pd1 -166.5(3)
C1 N2 C17 Pd1 13.4(6)
C16 N3 C17 N2 -1.0(5)
C18 N3 C17 N2 -179.7(4)
C16 N3 C17 Pd1 164.7(4)
C18 N3 C17 Pd1 -14.0(7)
C27 Pd1 C17 N2 -155.1(4)
N1 Pd1 C17 N2 92(2)
O1 Pd1 C17 N2 20.0(4)
C27 Pd1 C17 N3 41.5(5)
N1 Pd1 C17 N3 -72(2)
O1 Pd1 C17 N3 -143.5(4)
C17 N3 C18 C19 84.5(5)
C16 N3 C18 C19 -94.0(5)
C17 N3 C18 C23 -96.5(5)
C16 N3 C18 C23 85.0(5)
C23 C18 C19 C20 0.4(6)
N3 C18 C19 C20 179.3(4)
C23 C18 C19 C25 -179.5(4)
N3 C18 C19 C25 -0.6(6)
C18 C19 C20 C21 0.1(7)
C25 C19 C20 C21 -180.0(4)
C19 C20 C21 C22 0.1(7)
C19 C20 C21 C26 -177.5(5)
C20 C21 C22 C23 -0.9(7)
C26 C21 C22 C23 176.7(4)
C21 C22 C23 C18 1.4(6)
C21 C22 C23 C24 -178.3(4)
C19 C18 C23 C22 -1.1(6)
N3 C18 C23 C22 180.0(4)
C19 C18 C23 C24 178.6(4)
N3 C18 C23 C24 -0.3(6)
C17 Pd1 C27 C28 172.1(3)
N1 Pd1 C27 C28 -12.1(3)
O1 Pd1 C27 C28 33.6(15)
Pd1 C27 C28 C29 -168.8(4)
Pd1 C27 C28 C36 13.9(5)
C36 C28 C29 C30 2.1(7)
C27 C28 C29 C30 -175.2(5)
C28 C29 C30 C31 0.6(8)
C29 C30 C31 C32 -1.4(8)
C30 C31 C32 C33 -177.9(5)
C30 C31 C32 C36 -0.6(8)
C31 C32 C33 C34 179.0(5)
C36 C32 C33 C34 1.6(7)
C32 C33 C34 C35 -2.3(8)
C36 N1 C35 C34 1.8(7)
Pd1 N1 C35 C34 -176.0(4)
C33 C34 C35 N1 0.6(8)
C35 N1 C36 C32 -2.5(7)
Pd1 N1 C36 C32 175.6(3)
C35 N1 C36 C28 177.3(4)
Pd1 N1 C36 C28 -4.6(5)
C31 C32 C36 N1 -176.7(4)
C33 C32 C36 N1 0.8(7)
C31 C32 C36 C28 3.5(7)
C33 C32 C36 C28 -179.0(4)
C29 C28 C36 N1 176.0(4)
C27 C28 C36 N1 -6.4(6)
C29 C28 C36 C32 -4.2(7)
C27 C28 C36 C32 173.4(4)
